data_7111282
loop_
_publ_author_name
'Rajendiran, T. M.'
'Kirk, Martin L.'
'Setyawati, Ika A.'
'Caudle, M. Tyler'
'Kampf, Jeff W.'
'Pecoraro, Vincent L.'

_publ_section_title
;
 Isolation of the first ferromagnetically coupled Mn(iii/iv)
 complexElectronic supplementary information (ESI) available: Figures
 S1--S4. See http://www.rsc.org/suppdata/cc/b2/b212684m/
;
_journal_issue 7
_journal_name_full 'Chemical Communications'
_journal_page_first 824
_journal_paper_doi 10.1039/b212684m
_journal_year 2003
_chemical_formula_sum 'C99 H130 Mn2 N6 O8'
_chemical_formula_weight 1641.97
_chemical_name_systematic
;
?
;
_space_group_IT_number 15
_symmetry_cell_setting monoclinic
_symmetry_space_group_name_Hall '-C 2yc'
_symmetry_space_group_name_H-M 'C 1 2/c 1'
_atom_sites_solution_hydrogens geom
_atom_sites_solution_primary direct
_atom_sites_solution_secondary difmap
_audit_creation_method SHELXL-97
_cell_angle_alpha 90.00
_cell_angle_beta 100.856(8)
_cell_angle_gamma 90.00
_cell_formula_units_Z 4
_cell_length_a 13.1300(14)
_cell_length_b 35.455(3)
_cell_length_c 20.564(2)
_cell_measurement_reflns_used 28
_cell_measurement_temperature 178(2)
_cell_measurement_theta_max 12.49
_cell_measurement_theta_min 5.80
_cell_volume 9401.7(16)
_computing_cell_refinement 'Siemens XSCANS'
_computing_data_collection 'Siemens XSCANS'
_computing_data_reduction 'Siemens SHELXTL'
_computing_molecular_graphics 'Siemens SHELXTL'
_computing_publication_material 'Siemens SHELXTL'
_computing_structure_refinement 'SHELXL-97 (Sheldrick, 1997)'
_computing_structure_solution 'SHELXS-97 (Sheldrick, 1990)'
_diffrn_ambient_temperature 178(2)
_diffrn_measured_fraction_theta_full 0.999
_diffrn_measured_fraction_theta_max 0.999
_diffrn_measurement_method '\w scans'
_diffrn_radiation_monochromator graphite
_diffrn_radiation_source 'fine-focus sealed tube'
_diffrn_radiation_type MoK\a
_diffrn_radiation_wavelength 0.71073
_diffrn_reflns_av_R_equivalents 0.0241
_diffrn_reflns_av_sigmaI/netI 0.0850
_diffrn_reflns_limit_h_max 16
_diffrn_reflns_limit_h_min -14
_diffrn_reflns_limit_k_max 43
_diffrn_reflns_limit_k_min -30
_diffrn_reflns_limit_l_max 25
_diffrn_reflns_limit_l_min -25
_diffrn_reflns_number 10872
_diffrn_reflns_theta_full 26.00
_diffrn_reflns_theta_max 26.00
_diffrn_reflns_theta_min 2.51
_diffrn_standards_decay_% 1.61
_diffrn_standards_interval_count 97
_diffrn_standards_number 3
_exptl_absorpt_coefficient_mu 0.325
_exptl_absorpt_correction_type none
_exptl_crystal_colour 'dark green?'
_exptl_crystal_density_diffrn 1.160
_exptl_crystal_density_method 'not measured'
_exptl_crystal_description irregular
_exptl_crystal_F_000 3520
_exptl_crystal_size_max 0.60
_exptl_crystal_size_mid 0.42
_exptl_crystal_size_min 0.20
_refine_diff_density_max 0.730
_refine_diff_density_min -0.705
_refine_diff_density_rms 0.068
_refine_ls_extinction_method none
_refine_ls_goodness_of_fit_ref 0.962
_refine_ls_hydrogen_treatment mixed
_refine_ls_matrix_type full
_refine_ls_number_parameters 474
_refine_ls_number_reflns 9251
_refine_ls_number_restraints 0
_refine_ls_restrained_S_all 0.962
_refine_ls_R_factor_all 0.1032
_refine_ls_R_factor_gt 0.0614
_refine_ls_shift/su_max 0.001
_refine_ls_shift/su_mean 0.000
_refine_ls_structure_factor_coef Fsqd
_refine_ls_weighting_details 'calc w=1/[\s^2^(Fo^2^)+(0.1046P)^2^+0.0000P] where P=(Fo^2^+2Fc^2^)/3'
_refine_ls_weighting_scheme calc
_refine_ls_wR_factor_gt 0.1672
_refine_ls_wR_factor_ref 0.1829
_reflns_number_gt 5430
_reflns_number_total 9251
_reflns_threshold_expression >2sigma(I)
_cod_data_source_file b212684msup1.cif
_cod_data_source_block mnbig
_cod_depositor_comments
;
The following automatic conversions were performed:

'_symmetry_cell_setting' value 'Monoclinic' changed to 'monoclinic'
according to /home/saulius/struct/CIF-dictionaries/cif_core.dic
dictionary named 'cif_core.dic' version 2.4.2 from 2011-04-26.

Automatic conversion script
Id: cif_fix_values 1891 2012-01-12 08:04:46Z andrius 
;
_cod_original_cell_volume 9401.5(15)
_cod_original_sg_symbol_H-M C2/c
_cod_database_code 7111282

loop_
_symmetry_equiv_pos_as_xyz
'x, y, z'
'-x, y, -z+1/2'
'x+1/2, y+1/2, z'
'-x+1/2, y+1/2, -z+1/2'
'-x, -y, -z'
'x, -y, z-1/2'
'-x+1/2, -y+1/2, -z'
'x+1/2, -y+1/2, z-1/2'

loop_
_atom_site_label
_atom_site_type_symbol
_atom_site_fract_x
_atom_site_fract_y
_atom_site_fract_z
_atom_site_U_iso_or_equiv
_atom_site_adp_type
_atom_site_occupancy
_atom_site_symmetry_multiplicity
_atom_site_calc_flag
_atom_site_refinement_flags
_atom_site_disorder_assembly
_atom_site_disorder_group
Mn1 Mn 0.45998(4) 0.567514(13) 0.59252(2) 0.02487(16) Uani 1 1 d . . .
N1 N 0.4422(2) 0.55833(7) 0.49390(13) 0.0283(6) Uani 1 1 d . . .
N2 N 0.3057(2) 0.56879(7) 0.58195(13) 0.0291(6) Uani 1 1 d . . .
N3 N 0.4817(2) 0.55999(7) 0.69471(12) 0.0243(6) Uani 1 1 d . . .
O1 O 0.60328(17) 0.56590(6) 0.59597(10) 0.0268(5) Uani 1 1 d . . .
O2 O 0.45707(18) 0.62397(6) 0.60137(10) 0.0281(5) Uani 1 1 d . . .
O3 O 0.45576(19) 0.50138(6) 0.60756(10) 0.0320(6) Uani 1 1 d . . .
O4 O 0.4840(2) 0.45841(6) 0.68864(11) 0.0354(6) Uani 1 1 d . . .
H4OX H 0.497(6) 0.4580(16) 0.729(3) 0.02(2) Uiso 0.50 1 d P . .
C1 C 0.6460(3) 0.58888(9) 0.55747(15) 0.0263(7) Uani 1 1 d . . .
C2 C 0.7461(3) 0.60410(10) 0.57977(16) 0.0325(8) Uani 1 1 d . . .
C3 C 0.7801(3) 0.63117(10) 0.53978(18) 0.0394(9) Uani 1 1 d . . .
H3 H 0.8442 0.6433 0.5565 0.034(3) Uiso 1 1 calc R . .
C4 C 0.7279(3) 0.64188(10) 0.47714(18) 0.0382(9) Uani 1 1 d . A .
C5 C 0.6378(3) 0.62266(10) 0.45293(16) 0.0350(8) Uani 1 1 d . . .
H5 H 0.6038 0.6270 0.4086 0.034(3) Uiso 1 1 calc R . .
C6 C 0.5944(3) 0.59674(9) 0.49170(15) 0.0277(7) Uani 1 1 d . . .
C7 C 0.5037(3) 0.57549(9) 0.46187(15) 0.0288(8) Uani 1 1 d . . .
H7 H 0.4882 0.5741 0.4149 0.034(3) Uiso 1 1 calc R . .
C8 C 0.3621(3) 0.53318(10) 0.45732(17) 0.0374(9) Uani 1 1 d . . .
H8A H 0.3807 0.5067 0.4695 0.034(3) Uiso 1 1 calc R . .
H8B H 0.3607 0.5360 0.4093 0.034(3) Uiso 1 1 calc R . .
C9 C 0.2546(3) 0.54128(11) 0.47127(18) 0.0406(9) Uani 1 1 d . . .
H9A H 0.2045 0.5237 0.4450 0.034(3) Uiso 1 1 calc R . .
H9B H 0.2342 0.5672 0.4563 0.034(3) Uiso 1 1 calc R . .
C10 C 0.2472(3) 0.53756(10) 0.54424(18) 0.0375(9) Uani 1 1 d . . .
H10A H 0.1737 0.5386 0.5491 0.034(3) Uiso 1 1 calc R . .
H10B H 0.2764 0.5130 0.5617 0.034(3) Uiso 1 1 calc R . .
C11 C 0.2520(3) 0.59653(9) 0.59883(16) 0.0317(8) Uani 1 1 d . . .
H11 H 0.1802 0.5917 0.5959 0.034(3) Uiso 1 1 calc R . .
C12 C 0.2861(3) 0.63318(9) 0.62106(16) 0.0296(8) Uani 1 1 d . . .
C13 C 0.2096(3) 0.65839(10) 0.63544(16) 0.0334(8) Uani 1 1 d . . .
H13 H 0.1427 0.6489 0.6376 0.034(3) Uiso 1 1 calc R . .
C14 C 0.2290(3) 0.69594(10) 0.64630(17) 0.0339(8) Uani 1 1 d . . .
C15 C 0.3308(3) 0.70839(9) 0.64389(16) 0.0339(8) Uani 1 1 d . . .
H15 H 0.3456 0.7344 0.6518 0.034(3) Uiso 1 1 calc R . .
C16 C 0.4102(3) 0.68574(9) 0.63102(15) 0.0294(8) Uani 1 1 d . . .
C17 C 0.3872(3) 0.64643(9) 0.61791(15) 0.0273(7) Uani 1 1 d . . .
C18 C 0.5000 0.58091(13) 0.7500 0.0251(10) Uani 1 2 d S . .
H18 H 0.5000 0.6077 0.7500 0.034(3) Uiso 1 2 calc SR . .
C19 C 0.4887(2) 0.52324(9) 0.71603(14) 0.0244(7) Uani 1 1 d . . .
C20 C 0.4751(3) 0.49289(9) 0.66715(16) 0.0279(7) Uani 1 1 d . . .
C21 C 0.8157(3) 0.58946(11) 0.64359(18) 0.0398(9) Uani 1 1 d . . .
C22 C 0.8286(3) 0.54686(12) 0.6367(2) 0.0521(11) Uani 1 1 d . . .
H22A H 0.8736 0.5370 0.6766 0.067(3) Uiso 1 1 calc R . .
H22B H 0.8600 0.5416 0.5980 0.067(3) Uiso 1 1 calc R . .
H22C H 0.7606 0.5346 0.6310 0.067(3) Uiso 1 1 calc R . .
C23 C 0.7706(3) 0.59729(12) 0.70578(17) 0.0497(11) Uani 1 1 d . . .
H23A H 0.7634 0.6246 0.7111 0.067(3) Uiso 1 1 calc R . .
H23B H 0.8172 0.5870 0.7446 0.067(3) Uiso 1 1 calc R . .
H23C H 0.7024 0.5853 0.7014 0.067(3) Uiso 1 1 calc R . .
C24 C 0.9242(3) 0.60701(15) 0.6544(2) 0.0689(15) Uani 1 1 d . . .
H24A H 0.9190 0.6343 0.6608 0.067(3) Uiso 1 1 calc R . .
H24B H 0.9557 0.6022 0.6156 0.067(3) Uiso 1 1 calc R . .
H24C H 0.9675 0.5958 0.6937 0.067(3) Uiso 1 1 calc R . .
C25 C 0.7705(3) 0.67274(11) 0.43733(19) 0.0460(10) Uani 1 1 d . . .
C26 C 0.8546(8) 0.6969(3) 0.4812(5) 0.070(3) Uani 0.58 1 d P A 1
H26A H 0.8781 0.7167 0.4542 0.067(3) Uiso 0.58 1 calc PR A 1
H26B H 0.9135 0.6809 0.5002 0.067(3) Uiso 0.58 1 calc PR A 1
H26C H 0.8256 0.7085 0.5170 0.067(3) Uiso 0.58 1 calc PR A 1
C27 C 0.8140(9) 0.6558(3) 0.3827(4) 0.061(3) Uani 0.58 1 d P A 1
H27A H 0.7603 0.6410 0.3542 0.067(3) Uiso 0.58 1 calc PR A 1
H27B H 0.8723 0.6393 0.4011 0.067(3) Uiso 0.58 1 calc PR A 1
H27C H 0.8383 0.6759 0.3566 0.067(3) Uiso 0.58 1 calc PR A 1
C28 C 0.6829(7) 0.6999(2) 0.4089(5) 0.062(2) Uani 0.58 1 d P A 1
H28A H 0.6282 0.6862 0.3793 0.067(3) Uiso 0.58 1 calc PR A 1
H28B H 0.7101 0.7199 0.3841 0.067(3) Uiso 0.58 1 calc PR A 1
H28C H 0.6543 0.7111 0.4452 0.067(3) Uiso 0.58 1 calc PR A 1
C26A C 0.7003(15) 0.6769(7) 0.3661(9) 0.145(9) Uani 0.42 1 d P A 2
H26D H 0.6924 0.6522 0.3444 0.218 Uiso 0.42 1 calc PR A 2
H26E H 0.7332 0.6944 0.3395 0.218 Uiso 0.42 1 calc PR A 2
H26F H 0.6320 0.6866 0.3703 0.218 Uiso 0.42 1 calc PR A 2
C27A C 0.8769(13) 0.6590(4) 0.4237(9) 0.089(5) Uani 0.42 1 d P A 2
H27D H 0.9041 0.6776 0.3961 0.133 Uiso 0.42 1 calc PR A 2
H27E H 0.8680 0.6347 0.4007 0.133 Uiso 0.42 1 calc PR A 2
H27F H 0.9256 0.6562 0.4658 0.133 Uiso 0.42 1 calc PR A 2
C28A C 0.7813(18) 0.7082(5) 0.4718(10) 0.116(9) Uani 0.42 1 d P A 2
H28D H 0.8108 0.7038 0.5187 0.174 Uiso 0.42 1 calc PR A 2
H28E H 0.7131 0.7201 0.4679 0.174 Uiso 0.42 1 calc PR A 2
H28F H 0.8274 0.7247 0.4525 0.174 Uiso 0.42 1 calc PR A 2
C29 C 0.1464(3) 0.72447(10) 0.6572(2) 0.0433(10) Uani 1 1 d . . .
C30 C 0.1210(4) 0.74970(14) 0.5950(3) 0.0803(17) Uani 1 1 d . . .
H30A H 0.0986 0.7339 0.5558 0.067(3) Uiso 1 1 calc R . .
H30B H 0.1830 0.7639 0.5898 0.067(3) Uiso 1 1 calc R . .
H30C H 0.0654 0.7673 0.5998 0.067(3) Uiso 1 1 calc R . .
C31 C 0.1834(4) 0.74878(14) 0.7184(3) 0.0750(16) Uani 1 1 d . . .
H31A H 0.1290 0.7668 0.7236 0.067(3) Uiso 1 1 calc R . .
H31B H 0.2462 0.7625 0.7131 0.067(3) Uiso 1 1 calc R . .
H31C H 0.1989 0.7326 0.7576 0.067(3) Uiso 1 1 calc R . .
C32 C 0.0451(4) 0.70559(13) 0.6650(3) 0.0678(14) Uani 1 1 d . . .
H32A H 0.0168 0.6915 0.6247 0.067(3) Uiso 1 1 calc R . .
H32B H -0.0048 0.7249 0.6726 0.067(3) Uiso 1 1 calc R . .
H32C H 0.0581 0.6883 0.7028 0.067(3) Uiso 1 1 calc R . .
C33 C 0.5179(3) 0.70135(9) 0.62899(17) 0.0330(8) Uani 1 1 d . . .
C34 C 0.5286(3) 0.74292(10) 0.6486(2) 0.0494(11) Uani 1 1 d . . .
H34A H 0.6000 0.7512 0.6494 0.067(3) Uiso 1 1 calc R . .
H34B H 0.5114 0.7462 0.6926 0.067(3) Uiso 1 1 calc R . .
H34C H 0.4811 0.7580 0.6162 0.067(3) Uiso 1 1 calc R . .
C35 C 0.5398(3) 0.69759(11) 0.55816(18) 0.0485(11) Uani 1 1 d . . .
H35A H 0.5348 0.6710 0.5448 0.067(3) Uiso 1 1 calc R . .
H35B H 0.6096 0.7070 0.5571 0.067(3) Uiso 1 1 calc R . .
H35C H 0.4887 0.7124 0.5276 0.067(3) Uiso 1 1 calc R . .
C36 C 0.5996(3) 0.67938(10) 0.67714(18) 0.0445(10) Uani 1 1 d . . .
H36A H 0.5930 0.6524 0.6668 0.067(3) Uiso 1 1 calc R . .
H36B H 0.5893 0.6836 0.7226 0.067(3) Uiso 1 1 calc R . .
H36C H 0.6689 0.6881 0.6730 0.067(3) Uiso 1 1 calc R . .
C37 C 0.2613(5) 0.02942(11) 0.2505(3) 0.0841(7) Uiso 0.65 1 d PR B 1
H37A H 0.2984 0.0128 0.2249 0.126 Uiso 0.65 1 calc PR C 1
H37B H 0.2565 0.0548 0.2311 0.126 Uiso 0.65 1 calc PR D 1
H37C H 0.1914 0.0195 0.2496 0.126 Uiso 0.65 1 calc PR E 1
C38 C 0.3171(4) 0.03123(18) 0.3187(2) 0.0841(7) Uiso 0.65 1 d PG B 1
C39 C 0.2795(4) 0.05342(17) 0.3646(3) 0.0841(7) Uiso 0.65 1 d PG B 1
H39 H 0.2145 0.0658 0.3526 0.101 Uiso 0.65 1 calc PR B 1
C40 C 0.3371(5) 0.05754(16) 0.4283(3) 0.0841(7) Uiso 0.65 1 d PG B 1
H40 H 0.3114 0.0727 0.4597 0.101 Uiso 0.65 1 calc PR B 1
C41 C 0.4322(4) 0.03947(17) 0.4459(2) 0.0841(7) Uiso 0.65 1 d PG B 1
H41 H 0.4715 0.0423 0.4894 0.101 Uiso 0.65 1 calc PR B 1
C42 C 0.4698(4) 0.01728(16) 0.4000(3) 0.0841(7) Uiso 0.65 1 d PG B 1
H42 H 0.5348 0.0049 0.4120 0.101 Uiso 0.65 1 calc PR B 1
C43 C 0.4122(5) 0.01316(15) 0.3363(3) 0.0841(7) Uiso 0.65 1 d PG B 1
H43 H 0.4379 -0.0020 0.3049 0.101 Uiso 0.65 1 calc PR B 1
C44 C 0.8747(7) 0.1317(2) 0.2965(4) 0.0841(7) Uiso 0.65 1 d P F 1
H44A H 0.9453 0.1364 0.3206 0.126 Uiso 0.65 1 calc PR F 1
H44B H 0.8577 0.1498 0.2601 0.126 Uiso 0.65 1 calc PR F 1
H44C H 0.8701 0.1060 0.2786 0.126 Uiso 0.65 1 calc PR F 1
C45 C 0.8012(4) 0.13598(17) 0.3417(3) 0.0841(7) Uiso 0.65 1 d PG F 1
C46 C 0.6958(5) 0.13068(16) 0.3182(2) 0.0841(7) Uiso 0.65 1 d PG F 1
H46 H 0.6722 0.1218 0.2744 0.101 Uiso 0.65 1 calc PR F 1
C47 C 0.6249(3) 0.13843(14) 0.3588(2) 0.0841(7) Uiso 0.65 1 d PG F 1
H47 H 0.5529 0.1348 0.3428 0.101 Uiso 0.65 1 calc PR F 1
C48 C 0.6594(4) 0.15147(14) 0.4229(3) 0.0841(7) Uiso 0.65 1 d PG F 1
H48 H 0.6109 0.1568 0.4507 0.101 Uiso 0.65 1 calc PR F 1
C49 C 0.7648(5) 0.15677(19) 0.4464(2) 0.0841(7) Uiso 0.65 1 d PG F 1
H49 H 0.7884 0.1657 0.4903 0.101 Uiso 0.65 1 calc PR F 1
C50 C 0.8357(3) 0.14903(19) 0.4058(3) 0.0841(7) Uiso 0.65 1 d PG F 1
H50 H 0.9077 0.1526 0.4219 0.101 Uiso 0.65 1 calc PR F 1
C37A C 0.4216(8) 0.0541(3) 0.4560(6) 0.0963(16) Uiso 0.35 1 d PG F 2
H37D H 0.4967 0.0560 0.4717 0.144 Uiso 0.35 1 calc PR F 2
H37E H 0.3953 0.0317 0.4754 0.144 Uiso 0.35 1 calc PR F 2
H37F H 0.3876 0.0766 0.4694 0.144 Uiso 0.35 1 calc PR F 2
C38A C 0.4009(10) 0.0511(4) 0.3881(4) 0.0963(16) Uiso 0.35 1 d PG F 2
C39A C 0.2988(9) 0.0475(4) 0.3551(6) 0.0963(16) Uiso 0.35 1 d PG F 2
H39A H 0.2441 0.0470 0.3795 0.116 Uiso 0.35 1 calc PR F 2
C40A C 0.2766(7) 0.0447(4) 0.2865(6) 0.0963(16) Uiso 0.35 1 d PG F 2
H40A H 0.2068 0.0422 0.2640 0.116 Uiso 0.35 1 calc PR F 2
C41A C 0.3566(10) 0.0454(3) 0.2508(4) 0.0963(16) Uiso 0.35 1 d PG F 2
H41A H 0.3415 0.0435 0.2039 0.116 Uiso 0.35 1 calc PR F 2
C42A C 0.4588(8) 0.0491(4) 0.2838(6) 0.0963(16) Uiso 0.35 1 d PG . 2
H42A H 0.5134 0.0496 0.2594 0.116 Uiso 0.35 1 calc PR F 2
C43A C 0.4809(7) 0.0519(4) 0.3524(6) 0.0963(16) Uiso 0.35 1 d PG F 2
H43A H 0.5507 0.0544 0.3750 0.116 Uiso 0.35 1 calc PR F 2
C44A C 0.5517(13) 0.1548(5) 0.2773(8) 0.0963(16) Uiso 0.35 1 d P G 2
H44D H 0.4882 0.1630 0.2917 0.144 Uiso 0.35 1 calc PR G 2
H44E H 0.5418 0.1293 0.2587 0.144 Uiso 0.35 1 calc PR G 2
H44F H 0.5674 0.1722 0.2435 0.144 Uiso 0.35 1 calc PR G 2
C45A C 0.6365(8) 0.1546(4) 0.3332(6) 0.0963(16) Uiso 0.35 1 d PG G 2
C46A C 0.7308(11) 0.1435(4) 0.3181(5) 0.0963(16) Uiso 0.35 1 d PG G 2
H46A H 0.7355 0.1376 0.2737 0.116 Uiso 0.35 1 calc PR G 2
C47A C 0.8182(8) 0.1409(4) 0.3679(7) 0.0963(16) Uiso 0.35 1 d PG G 2
H47A H 0.8827 0.1333 0.3575 0.116 Uiso 0.35 1 calc PR G 2
C48A C 0.8114(9) 0.1496(4) 0.4329(6) 0.0963(16) Uiso 0.35 1 d PG G 2
H48A H 0.8711 0.1478 0.4669 0.116 Uiso 0.35 1 calc PR G 2
C49A C 0.7171(11) 0.1607(4) 0.4480(5) 0.0963(16) Uiso 0.35 1 d PG G 2
H49A H 0.7124 0.1666 0.4924 0.116 Uiso 0.35 1 calc PR G 2
C50A C 0.6297(8) 0.1633(3) 0.3982(7) 0.0963(16) Uiso 0.35 1 d PG G 2
H50A H 0.5652 0.1709 0.4085 0.116 Uiso 0.35 1 calc PR G 2

loop_
_atom_site_aniso_label
_atom_site_aniso_U_11
_atom_site_aniso_U_22
_atom_site_aniso_U_33
_atom_site_aniso_U_23
_atom_site_aniso_U_13
_atom_site_aniso_U_12
Mn1 0.0321(3) 0.0232(3) 0.0184(2) 0.0009(2) 0.0024(2) -0.0087(2)
N1 0.0332(16) 0.0267(15) 0.0227(13) -0.0039(11) -0.0004(12) -0.0075(12)
N2 0.0329(16) 0.0246(14) 0.0288(14) 0.0001(12) 0.0031(12) -0.0120(13)
N3 0.0323(15) 0.0220(14) 0.0202(13) 0.0010(10) 0.0091(11) -0.0025(12)
O1 0.0305(12) 0.0296(12) 0.0192(10) 0.0028(9) 0.0024(9) -0.0069(11)
O2 0.0338(13) 0.0246(11) 0.0263(12) 0.0004(9) 0.0061(10) -0.0066(11)
O3 0.0454(15) 0.0284(12) 0.0219(12) -0.0022(9) 0.0056(11) -0.0086(11)
O4 0.0596(18) 0.0225(13) 0.0237(13) -0.0005(10) 0.0068(13) -0.0043(12)
C1 0.039(2) 0.0239(17) 0.0171(15) -0.0014(12) 0.0071(14) -0.0067(15)
C2 0.038(2) 0.0339(19) 0.0255(17) -0.0044(14) 0.0072(15) -0.0135(16)
C3 0.042(2) 0.038(2) 0.038(2) -0.0035(16) 0.0071(18) -0.0174(18)
C4 0.048(2) 0.0321(19) 0.038(2) 0.0028(16) 0.0161(18) -0.0126(18)
C5 0.048(2) 0.0352(19) 0.0229(17) 0.0039(14) 0.0108(16) -0.0046(18)
C6 0.037(2) 0.0267(17) 0.0192(15) -0.0009(13) 0.0061(14) -0.0032(15)
C7 0.042(2) 0.0262(17) 0.0165(15) -0.0011(13) 0.0013(15) 0.0005(15)
C8 0.044(2) 0.034(2) 0.0303(19) -0.0107(15) -0.0026(17) -0.0121(17)
C9 0.037(2) 0.038(2) 0.042(2) -0.0106(17) -0.0043(18) -0.0132(18)
C10 0.034(2) 0.0293(19) 0.048(2) -0.0063(16) 0.0039(17) -0.0167(16)
C11 0.0319(19) 0.0287(18) 0.0338(18) 0.0047(15) 0.0040(16) -0.0081(16)
C12 0.0344(19) 0.0279(17) 0.0256(17) 0.0049(14) 0.0028(15) -0.0057(15)
C13 0.0326(19) 0.0312(19) 0.0351(19) 0.0041(15) 0.0030(16) -0.0044(16)
C14 0.037(2) 0.0319(19) 0.0310(18) 0.0079(15) 0.0014(16) 0.0010(17)
C15 0.050(2) 0.0223(17) 0.0289(18) 0.0037(14) 0.0054(17) -0.0024(17)
C16 0.044(2) 0.0263(17) 0.0184(15) 0.0027(13) 0.0064(15) -0.0081(16)
C17 0.036(2) 0.0262(17) 0.0188(15) 0.0041(13) 0.0022(14) -0.0079(16)
C18 0.029(3) 0.024(2) 0.023(2) 0.000 0.008(2) 0.000
C19 0.0279(18) 0.0251(16) 0.0213(15) -0.0009(13) 0.0074(14) -0.0039(14)
C20 0.0338(19) 0.0252(17) 0.0254(17) -0.0006(13) 0.0072(15) -0.0056(15)
C21 0.038(2) 0.046(2) 0.0319(19) 0.0001(17) -0.0025(17) -0.0140(18)
C22 0.046(3) 0.061(3) 0.044(2) 0.005(2) -0.005(2) 0.003(2)
C23 0.062(3) 0.057(3) 0.0255(19) -0.0018(18) -0.0045(19) -0.006(2)
C24 0.055(3) 0.091(4) 0.051(3) 0.013(3) -0.013(2) -0.029(3)
C25 0.058(3) 0.042(2) 0.043(2) 0.0098(18) 0.020(2) -0.014(2)
C26 0.096(8) 0.065(8) 0.049(5) 0.008(5) 0.010(6) -0.052(7)
C27 0.084(8) 0.057(5) 0.052(5) 0.010(4) 0.039(5) -0.018(5)
C28 0.073(6) 0.052(5) 0.069(6) 0.034(4) 0.035(5) -0.004(5)
C26A 0.127(16) 0.20(2) 0.125(16) 0.109(16) 0.054(13) -0.025(16)
C27A 0.118(14) 0.049(7) 0.126(14) 0.005(9) 0.088(12) -0.020(9)
C28A 0.20(2) 0.051(10) 0.129(18) -0.011(10) 0.12(2) -0.047(14)
C29 0.041(2) 0.0291(19) 0.056(2) 0.0061(18) 0.0013(19) 0.0024(18)
C30 0.080(4) 0.063(3) 0.093(4) 0.034(3) 0.004(3) 0.024(3)
C31 0.054(3) 0.067(3) 0.097(4) -0.033(3) -0.001(3) 0.021(3)
C32 0.058(3) 0.051(3) 0.097(4) 0.002(3) 0.022(3) 0.013(2)
C33 0.047(2) 0.0234(17) 0.0313(18) -0.0064(14) 0.0148(17) -0.0138(16)
C34 0.063(3) 0.032(2) 0.060(3) -0.0114(18) 0.028(2) -0.020(2)
C35 0.074(3) 0.041(2) 0.038(2) 0.0005(17) 0.029(2) -0.016(2)
C36 0.042(2) 0.048(2) 0.044(2) -0.0083(18) 0.0083(19) -0.0174(19)

loop_
_atom_type_symbol
_atom_type_description
_atom_type_scat_dispersion_real
_atom_type_scat_dispersion_imag
_atom_type_scat_source
C C 0.0033 0.0016 'International Tables Vol C Tables 4.2.6.8 and 6.1.1.4'
H H 0.0000 0.0000 'International Tables Vol C Tables 4.2.6.8 and 6.1.1.4'
N N 0.0061 0.0033 'International Tables Vol C Tables 4.2.6.8 and 6.1.1.4'
O O 0.0106 0.0060 'International Tables Vol C Tables 4.2.6.8 and 6.1.1.4'
Mn Mn 0.3368 0.7283 'International Tables Vol C Tables 4.2.6.8 and 6.1.1.4'

loop_
_geom_angle_atom_site_label_1
_geom_angle_atom_site_label_2
_geom_angle_atom_site_label_3
_geom_angle
_geom_angle_site_symmetry_1
_geom_angle_site_symmetry_3
O1 Mn1 N2 175.98(10) . .
O1 Mn1 O2 93.62(10) . .
N2 Mn1 O2 87.20(10) . .
O1 Mn1 N1 87.60(10) . .
N2 Mn1 N1 88.38(11) . .
O2 Mn1 N1 104.50(10) . .
O1 Mn1 N3 90.70(10) . .
N2 Mn1 N3 93.21(11) . .
O2 Mn1 N3 92.14(9) . .
N1 Mn1 N3 163.34(10) . .
O1 Mn1 O3 90.74(9) . .
N2 Mn1 O3 89.33(10) . .
O2 Mn1 O3 166.62(8) . .
N1 Mn1 O3 88.31(9) . .
N3 Mn1 O3 75.14(9) . .
C7 N1 C8 118.8(3) . .
C7 N1 Mn1 118.2(2) . .
C8 N1 Mn1 123.1(2) . .
C11 N2 C10 117.0(3) . .
C11 N2 Mn1 125.5(2) . .
C10 N2 Mn1 117.1(2) . .
C18 N3 C19 105.3(3) . .
C18 N3 Mn1 138.8(2) . .
C19 N3 Mn1 115.59(19) . .
C1 O1 Mn1 119.5(2) . .
C17 O2 Mn1 131.0(2) . .
C20 O3 Mn1 111.3(2) . .
O1 C1 C2 120.7(3) . .
O1 C1 C6 120.4(3) . .
C2 C1 C6 118.8(3) . .
C3 C2 C1 117.0(3) . .
C3 C2 C21 122.1(3) . .
C1 C2 C21 120.9(3) . .
C2 C3 C4 125.3(3) . .
C5 C4 C3 116.1(3) . .
C5 C4 C25 122.4(3) . .
C3 C4 C25 121.5(3) . .
C4 C5 C6 122.1(3) . .
C5 C6 C1 119.7(3) . .
C5 C6 C7 119.3(3) . .
C1 C6 C7 120.6(3) . .
N1 C7 C6 125.1(3) . .
N1 C8 C9 112.9(3) . .
C8 C9 C10 113.7(3) . .
N2 C10 C9 109.1(3) . .
N2 C11 C12 128.8(3) . .
C13 C12 C11 116.9(3) . .
C13 C12 C17 120.4(3) . .
C11 C12 C17 121.8(3) . .
C14 C13 C12 122.1(3) . .
C13 C14 C15 116.5(3) . .
C13 C14 C29 123.6(3) . .
C15 C14 C29 119.9(3) . .
C16 C15 C14 125.2(3) . .
C15 C16 C17 117.4(3) . .
C15 C16 C33 122.1(3) . .
C17 C16 C33 120.5(3) . .
O2 C17 C12 121.2(3) . .
O2 C17 C16 120.4(3) . .
C12 C17 C16 118.4(3) . .
N3 C18 N3 112.8(4) 2_656 .
C19 C19 N3 108.28(16) 2_656 .
C19 C19 C20 132.51(18) 2_656 .
N3 C19 C20 119.2(3) . .
O3 C20 O4 123.6(3) . .
O3 C20 C19 118.5(3) . .
O4 C20 C19 117.9(3) . .
C22 C21 C23 108.9(3) . .
C22 C21 C24 107.3(4) . .
C23 C21 C24 107.5(3) . .
C22 C21 C2 108.2(3) . .
C23 C21 C2 112.9(3) . .
C24 C21 C2 111.9(3) . .
C28A C25 C27 135.5(8) . .
C28A C25 C28 68.6(10) . .
C27 C25 C28 109.6(6) . .
C28A C25 C4 111.8(7) . .
C27 C25 C4 110.3(4) . .
C28 C25 C4 109.3(4) . .
C28A C25 C26 40.0(9) . .
C27 C25 C26 109.4(7) . .
C28 C25 C26 106.0(6) . .
C4 C25 C26 112.1(5) . .
C28A C25 C27A 110.8(11) . .
C27 C25 C27A 41.2(6) . .
C28 C25 C27A 139.9(7) . .
C4 C25 C27A 107.7(6) . .
C26 C25 C27A 73.2(8) . .
C28A C25 C26A 111.3(13) . .
C27 C25 C26A 64.9(9) . .
C28 C25 C26A 47.5(9) . .
C4 C25 C26A 110.6(7) . .
C26 C25 C26A 135.7(9) . .
C27A C25 C26A 104.4(11) . .
C32 C29 C31 108.1(4) . .
C32 C29 C14 112.4(3) . .
C31 C29 C14 111.7(3) . .
C32 C29 C30 106.6(4) . .
C31 C29 C30 109.9(4) . .
C14 C29 C30 108.0(4) . .
C16 C33 C34 112.5(3) . .
C16 C33 C36 109.8(3) . .
C34 C33 C36 107.6(3) . .
C16 C33 C35 109.4(3) . .
C34 C33 C35 108.0(3) . .
C36 C33 C35 109.6(3) . .
C39 C38 C43 120.0 . .
C39 C38 C37 120.1(5) . .
C43 C38 C37 119.7(5) . .
C40 C39 C38 120.0 . .
C39 C40 C41 120.0 . .
C42 C41 C40 120.0 . .
C43 C42 C41 120.0 . .
C42 C43 C38 120.0 . .
C46 C45 C50 120.0 . .
C46 C45 C44 119.7(5) . .
C50 C45 C44 120.0(5) . .
C47 C46 C45 120.0 . .
C46 C47 C48 120.0 . .
C49 C48 C47 120.0 . .
C50 C49 C48 120.0 . .
C49 C50 C45 120.0 . .
C37A C38A C39A 119.4(10) . .
C37A C38A C43A 120.6(10) . .
C39A C38A C43A 120.0 . .
C38A C39A C40A 120.0 . .
C41A C40A C39A 120.0 . .
C40A C41A C42A 120.0 . .
C43A C42A C41A 120.0 . .
C43A C42A C42A 134.3(14) . 2_655
C41A C42A C42A 105.7(14) . 2_655
C42A C43A C38A 120.0 . .
C46A C45A C50A 120.0 . .
C46A C45A C44A 114.2(12) . .
C50A C45A C44A 125.8(12) . .
C47A C46A C45A 120.0 . .
C48A C47A C46A 120.0 . .
C49A C48A C47A 120.0 . .
C48A C49A C50A 120.0 . .
C49A C50A C45A 120.0 . .

loop_
_geom_bond_atom_site_label_1
_geom_bond_atom_site_label_2
_geom_bond_distance
_geom_bond_site_symmetry_2
Mn1 O1 1.870(2) .
Mn1 N2 1.996(3) .
Mn1 O2 2.011(2) .
Mn1 N1 2.024(3) .
Mn1 N3 2.084(2) .
Mn1 O3 2.367(2) .
N1 C7 1.287(4) .
N1 C8 1.473(4) .
N2 C11 1.295(4) .
N2 C10 1.481(4) .
N3 C18 1.341(3) .
N3 C19 1.372(4) .
O1 C1 1.332(4) .
O2 C17 1.307(4) .
O3 C20 1.241(4) .
O4 C20 1.298(4) .
C1 C2 1.414(5) .
C1 C6 1.421(4) .
C2 C3 1.391(5) .
C2 C21 1.541(5) .
C3 C4 1.393(5) .
C4 C5 1.375(5) .
C4 C25 1.534(5) .
C5 C6 1.406(4) .
C6 C7 1.445(5) .
C8 C9 1.520(5) .
C9 C10 1.527(5) .
C11 C12 1.421(5) .
C12 C13 1.417(5) .
C12 C17 1.422(5) .
C13 C14 1.366(5) .
C14 C15 1.418(5) .
C14 C29 1.531(5) .
C15 C16 1.381(5) .
C16 C17 1.441(4) .
C16 C33 1.526(5) .
C18 N3 1.341(3) 2_656
C19 C19 1.372(6) 2_656
C19 C20 1.460(4) .
C21 C22 1.529(6) .
C21 C23 1.532(5) .
C21 C24 1.533(5) .
C25 C28A 1.436(18) .
C25 C27 1.480(10) .
C25 C28 1.530(10) .
C25 C26 1.547(11) .
C25 C27A 1.553(16) .
C25 C26A 1.583(19) .
C29 C32 1.524(6) .
C29 C31 1.526(6) .
C29 C30 1.546(6) .
C33 C34 1.527(5) .
C33 C36 1.529(5) .
C33 C35 1.542(5) .
C37 C38 1.456(6) .
C38 C39 1.3900 .
C38 C43 1.3900 .
C39 C40 1.3900 .
C40 C41 1.3900 .
C41 C42 1.3900 .
C42 C43 1.3900 .
C44 C45 1.469(9) .
C45 C46 1.3900 .
C45 C50 1.3900 .
C46 C47 1.3900 .
C47 C48 1.3900 .
C48 C49 1.3900 .
C49 C50 1.3900 .
C37A C38A 1.376(14) .
C38A C39A 1.3900 .
C38A C43A 1.3900 .
C39A C40A 1.3900 .
C40A C41A 1.3900 .
C41A C42A 1.3900 .
C42A C43A 1.3900 .
C42A C42A 1.917(18) 2_655
C44A C45A 1.442(16) .
C45A C46A 1.3900 .
C45A C50A 1.3900 .
C46A C47A 1.3900 .
C47A C48A 1.3900 .
C48A C49A 1.3900 .
C49A C50A 1.3900 .
